data_7236693
loop_
_publ_author_name
'Tang, Yiwen'
'Kong, Ming'
'Tian, Xiaohe'
'Wang, Jinghang'
'Xie, Qingyuan'
'Wang, Aidong'
'Zhang, Qiong'
'Zhou, Hongping'
'Wu, Jieying'
'Tian, Yupeng'

_publ_section_title
;
 A series of terpyridine-based zinc(ii) complexes assembled for
 third-order nonlinear optical responses in the near-infrared region and
 recognizing lipid membranes
;
_journal_issue 31
_journal_name_full 'Journal of Materials Chemistry B'
_journal_page_first 6348
_journal_paper_doi 10.1039/C7TB01063J
_journal_volume 5
_journal_year 2017
_chemical_formula_moiety 'C37 H32 Br2 N4 O2 Zn'
_chemical_formula_sum 'C37 H32 Br2 N4 O2 Zn'
_chemical_formula_weight 789.86
_space_group_IT_number 14
_space_group_name_Hall '-P 2ybc'
_space_group_name_H-M_alt 'P 1 21/c 1'
_symmetry_cell_setting monoclinic
_symmetry_space_group_name_H-M 'P 1 21/c 1'
_atom_sites_solution_hydrogens geom
_atom_sites_solution_primary direct
_atom_sites_solution_secondary difmap
_audit_creation_method SHELXL-97
_audit_update_record
;
2017-04-19 deposited with the CCDC.
2017-06-26 downloaded from the CCDC.
;
_cell_angle_alpha 90.000(5)
_cell_angle_beta 108.597(5)
_cell_angle_gamma 90.000(5)
_cell_formula_units_Z 4
_cell_length_a 14.164(5)
_cell_length_b 14.345(5)
_cell_length_c 17.368(5)
_cell_measurement_reflns_used 3822
_cell_measurement_temperature 298(2)
_cell_measurement_theta_max 20.68
_cell_measurement_theta_min 2.16
_cell_volume 3344.6(19)
_computing_cell_refinement 'Bruker SMART'
_computing_data_collection 'Bruker SMART'
_computing_data_reduction 'Bruker SAINT'
_computing_molecular_graphics 'Bruker SHELXTL'
_computing_publication_material 'Bruker SHELXTL'
_computing_structure_refinement 'SHELXL-97 (Sheldrick, 1997)'
_computing_structure_solution 'SHELXS-97 (Sheldrick, 1990)'
_diffrn_ambient_temperature 298(2)
_diffrn_measured_fraction_theta_full 0.998
_diffrn_measured_fraction_theta_max 0.998
_diffrn_measurement_device_type 'CCD area detector'
_diffrn_measurement_method 'phi and omega scans'
_diffrn_radiation_monochromator graphite
_diffrn_radiation_source 'fine-focus sealed tube'
_diffrn_radiation_type MoK\a
_diffrn_radiation_wavelength 0.71069
_diffrn_reflns_av_R_equivalents 0.0534
_diffrn_reflns_av_sigmaI/netI 0.0511
_diffrn_reflns_limit_h_max 16
_diffrn_reflns_limit_h_min -16
_diffrn_reflns_limit_k_max 17
_diffrn_reflns_limit_k_min -17
_diffrn_reflns_limit_l_max 20
_diffrn_reflns_limit_l_min -18
_diffrn_reflns_number 23509
_diffrn_reflns_theta_full 25.00
_diffrn_reflns_theta_max 25.00
_diffrn_reflns_theta_min 1.88
_exptl_absorpt_coefficient_mu 3.163
_exptl_absorpt_correction_T_max 0.5703
_exptl_absorpt_correction_T_min 0.4504
_exptl_absorpt_correction_type multi-scan
_exptl_absorpt_process_details sadabs
_exptl_crystal_colour brown
_exptl_crystal_density_diffrn 1.569
_exptl_crystal_density_method 'not measured'
_exptl_crystal_description block
_exptl_crystal_F_000 1592
_exptl_crystal_size_max 0.30
_exptl_crystal_size_mid 0.20
_exptl_crystal_size_min 0.20
_refine_diff_density_max 0.478
_refine_diff_density_min -0.409
_refine_diff_density_rms 0.065
_refine_ls_extinction_method none
_refine_ls_goodness_of_fit_ref 1.015
_refine_ls_hydrogen_treatment constr
_refine_ls_matrix_type full
_refine_ls_number_parameters 417
_refine_ls_number_reflns 5861
_refine_ls_number_restraints 1
_refine_ls_restrained_S_all 1.029
_refine_ls_R_factor_all 0.0748
_refine_ls_R_factor_gt 0.0387
_refine_ls_shift/su_max 0.009
_refine_ls_shift/su_mean 0.000
_refine_ls_structure_factor_coef Fsqd
_refine_ls_weighting_details 'calc w=1/[\s^2^(Fo^2^)+(0.0243P)^2^+2.7463P] where P=(Fo^2^+2Fc^2^)/3'
_refine_ls_weighting_scheme calc
_refine_ls_wR_factor_gt 0.0696
_refine_ls_wR_factor_ref 0.0809
_reflns_number_gt 3919
_reflns_number_total 5861
_reflns_threshold_expression >2sigma(I)
_cod_data_source_file c7tb01063j2.cif
_cod_data_source_block 1
_cod_depositor_comments
;
The following automatic conversions were performed:

data item '_symmetry_cell_setting' value 'Monoclinic' was changed to
'monoclinic' in accordance with the
/home/saulius/struct/COD-crude-data/automatic-downloads/DataCite-retrospective/RSC/depositions/lib/dictionaries/cif_core.dic
dictionary named 'cif_core.dic' version 2.4.2 last updated on
2011-04-26.

Automatic conversion script
Id: cif_fix_values 6909 2019-04-08 15:41:33Z antanas 
;
_cod_original_sg_symbol_H-M 'P2(1)/c  '
_cod_database_code 7236693

loop_
_symmetry_equiv_pos_as_xyz
'x, y, z'
'-x, y+1/2, -z+1/2'
'-x, -y, -z'
'x, -y-1/2, z-1/2'

loop_
_atom_site_label
_atom_site_type_symbol
_atom_site_fract_x
_atom_site_fract_y
_atom_site_fract_z
_atom_site_U_iso_or_equiv
_atom_site_adp_type
_atom_site_occupancy
_atom_site_symmetry_multiplicity
_atom_site_calc_flag
_atom_site_refinement_flags
Zn1 Zn 0.03550(4) 0.66455(3) 0.63334(3) 0.04179(14) Uani 1 1 d .
Br1 Br -0.12709(3) 0.73161(3) 0.56727(3) 0.05675(15) Uani 1 1 d .
Br2 Br 0.15519(4) 0.78366(3) 0.69379(3) 0.05984(15) Uani 1 1 d .
N3 N 0.0022(2) 0.6061(2) 0.73938(19) 0.0414(8) Uani 1 1 d .
C6 C 0.5522(4) -0.0902(3) 0.9533(3) 0.0613(13) Uani 1 1 d .
H6 H 0.6058 -0.0994 1.0003 0.074 Uiso 1 1 calc R
C5 C 0.3961(4) -0.0634(3) 0.8144(3) 0.0616(13) Uani 1 1 d .
H5 H 0.3426 -0.0548 0.7672 0.074 Uiso 1 1 calc R
O2 O 0.7266(2) 0.0161(2) 0.57888(19) 0.0670(9) Uani 1 1 d .
C4 C 0.3917(4) -0.1325(3) 0.8682(3) 0.0674(14) Uani 1 1 d .
H4 H 0.3356 -0.1704 0.8570 0.081 Uiso 1 1 calc R
N2 N 0.0944(2) 0.5296(2) 0.64894(18) 0.0333(7) Uani 1 1 d .
N1 N 0.4850(3) 0.0642(2) 0.7734(2) 0.0517(9) Uani 1 1 d .
C24 C 0.1596(3) 0.4026(2) 0.7380(2) 0.0342(9) Uani 1 1 d .
H24 H 0.1631 0.3713 0.7857 0.041 Uiso 1 1 calc R
C26 C 0.2005(3) 0.4188(2) 0.6168(2) 0.0375(9) Uani 1 1 d .
H26 H 0.2319 0.3981 0.5803 0.045 Uiso 1 1 calc R
N4 N 0.0799(3) 0.6361(2) 0.5243(2) 0.0480(9) Uani 1 1 d .
C23 C 0.2136(3) 0.3690(2) 0.6888(2) 0.0324(9) Uani 1 1 d .
O1 O 0.4738(3) -0.2126(3) 0.9956(2) 0.0997(13) Uani 1 1 d .
C28 C 0.0414(3) 0.5219(2) 0.7651(2) 0.0346(9) Uani 1 1 d .
C33 C 0.1287(3) 0.5557(3) 0.5249(2) 0.0371(9) Uani 1 1 d .
C27 C 0.1423(3) 0.4977(2) 0.5988(2) 0.0354(9) Uani 1 1 d .
C29 C 0.0228(3) 0.4762(3) 0.8282(2) 0.0451(10) Uani 1 1 d .
H29 H 0.0504 0.4179 0.8448 0.054 Uiso 1 1 calc R
C16 C 0.5501(3) 0.0464(3) 0.7259(3) 0.0456(11) Uani 1 1 d .
C11 C 0.6661(3) 0.0213(3) 0.6263(3) 0.0486(11) Uani 1 1 d .
C32 C -0.0554(3) 0.6453(3) 0.7778(3) 0.0519(12) Uani 1 1 d .
H32 H -0.0824 0.7037 0.7606 0.062 Uiso 1 1 calc R
C22 C 0.2814(3) 0.2891(2) 0.7107(2) 0.0352(9) Uani 1 1 d .
C17 C 0.4172(3) 0.1370(3) 0.7526(2) 0.0418(10) Uani 1 1 d .
C25 C 0.1010(3) 0.4815(2) 0.7166(2) 0.0327(9) Uani 1 1 d .
C10 C 0.7003(4) -0.0450(4) 0.5115(3) 0.0714(15) Uani 1 1 d .
H10A H 0.6310 -0.0362 0.4794 0.086 Uiso 1 1 calc R
H10B H 0.7093 -0.1093 0.5298 0.086 Uiso 1 1 calc R
C18 C 0.3616(3) 0.1643(3) 0.8024(2) 0.0473(11) Uani 1 1 d .
H18 H 0.3687 0.1317 0.8502 0.057 Uiso 1 1 calc R
C34 C 0.1606(3) 0.5298(3) 0.4608(2) 0.0447(10) Uani 1 1 d .
H34 H 0.1927 0.4731 0.4616 0.054 Uiso 1 1 calc R
C19 C 0.2970(3) 0.2380(3) 0.7822(2) 0.0425(10) Uani 1 1 d .
H19 H 0.2622 0.2547 0.8173 0.051 Uiso 1 1 calc R
C15 C 0.6273(3) 0.1071(3) 0.7301(3) 0.0549(12) Uani 1 1 d .
H15 H 0.6400 0.1568 0.7663 0.066 Uiso 1 1 calc R
C8 C 0.4782(3) -0.0071(3) 0.8296(3) 0.0458(11) Uani 1 1 d .
C14 C 0.6851(3) 0.0943(3) 0.6811(3) 0.0523(11) Uani 1 1 d .
H14 H 0.7375 0.1349 0.6847 0.063 Uiso 1 1 calc R
C3 C 0.4699(4) -0.1455(3) 0.9381(3) 0.0601(13) Uani 1 1 d .
C12 C 0.5915(3) -0.0416(3) 0.6242(3) 0.0563(12) Uani 1 1 d .
H12 H 0.5800 -0.0925 0.5893 0.068 Uiso 1 1 calc R
C7 C 0.5564(3) -0.0211(3) 0.8999(3) 0.0530(12) Uani 1 1 d .
H7 H 0.6126 0.0165 0.9112 0.064 Uiso 1 1 calc R
C35 C 0.1444(3) 0.5893(3) 0.3954(2) 0.0522(12) Uani 1 1 d .
H35 H 0.1654 0.5733 0.3516 0.063 Uiso 1 1 calc R
C20 C 0.4038(3) 0.1880(3) 0.6822(3) 0.0526(12) Uani 1 1 d .
H20 H 0.4406 0.1730 0.6481 0.063 Uiso 1 1 calc R
C21 C 0.3367(3) 0.2607(3) 0.6620(3) 0.0515(11) Uani 1 1 d .
H21 H 0.3282 0.2921 0.6134 0.062 Uiso 1 1 calc R
C36 C 0.0973(3) 0.6719(3) 0.3960(3) 0.0622(13) Uani 1 1 d .
H36 H 0.0867 0.7136 0.3531 0.075 Uiso 1 1 calc R
C30 C -0.0373(3) 0.5182(3) 0.8664(3) 0.0586(13) Uani 1 1 d .
H30 H -0.0510 0.4882 0.9092 0.070 Uiso 1 1 calc R
C31 C -0.0767(3) 0.6041(3) 0.8413(3) 0.0588(13) Uani 1 1 d .
H31 H -0.1171 0.6339 0.8668 0.071 Uiso 1 1 calc R
C13 C 0.5337(3) -0.0282(3) 0.6748(3) 0.0551(12) Uani 1 1 d .
H13 H 0.4836 -0.0705 0.6736 0.066 Uiso 1 1 calc R
C37 C 0.0657(4) 0.6927(3) 0.4606(3) 0.0663(14) Uani 1 1 d .
H37 H 0.0328 0.7489 0.4602 0.080 Uiso 1 1 calc R
C2 C 0.3856(5) -0.2535(5) 0.9971(4) 0.126(3) Uani 1 1 d D
H2A H 0.3305 -0.2194 0.9602 0.152 Uiso 1 1 calc R
H2B H 0.3832 -0.3165 0.9765 0.152 Uiso 1 1 calc R
C1 C 0.3712(5) -0.2573(6) 1.0717(4) 0.149(3) Uani 1 1 d D
H1A H 0.4303 -0.2805 1.1114 0.224 Uiso 1 1 calc R
H1B H 0.3163 -0.2980 1.0687 0.224 Uiso 1 1 calc R
H1C H 0.3568 -0.1959 1.0870 0.224 Uiso 1 1 calc R
C9 C 0.7662(4) -0.0234(4) 0.4616(3) 0.0931(19) Uani 1 1 d .
H9A H 0.7632 0.0421 0.4498 0.140 Uiso 1 1 calc R
H9B H 0.7443 -0.0580 0.4117 0.140 Uiso 1 1 calc R
H9C H 0.8335 -0.0405 0.4913 0.140 Uiso 1 1 calc R

loop_
_atom_site_aniso_label
_atom_site_aniso_U_11
_atom_site_aniso_U_22
_atom_site_aniso_U_33
_atom_site_aniso_U_23
_atom_site_aniso_U_13
_atom_site_aniso_U_12
Zn1 0.0445(3) 0.0347(3) 0.0461(3) 0.0025(2) 0.0143(2) 0.0085(2)
Br1 0.0516(3) 0.0516(3) 0.0588(3) -0.0052(2) 0.0060(2) 0.0159(2)
Br2 0.0568(3) 0.0508(3) 0.0676(3) -0.0034(2) 0.0138(2) -0.0051(2)
N3 0.042(2) 0.0346(19) 0.052(2) 0.0010(16) 0.0207(17) 0.0075(16)
C6 0.053(3) 0.083(4) 0.046(3) 0.008(3) 0.012(2) 0.008(3)
C5 0.054(3) 0.066(3) 0.058(3) 0.015(3) 0.009(3) 0.004(3)
O2 0.054(2) 0.088(2) 0.067(2) -0.0114(19) 0.0298(18) 0.0080(18)
C4 0.059(3) 0.070(3) 0.072(4) 0.012(3) 0.019(3) -0.013(3)
N2 0.0315(19) 0.0315(17) 0.0379(19) 0.0006(15) 0.0126(15) 0.0031(14)
N1 0.050(2) 0.049(2) 0.063(2) 0.0184(19) 0.028(2) 0.0237(18)
C24 0.039(2) 0.029(2) 0.036(2) 0.0038(17) 0.0141(19) -0.0023(18)
C26 0.036(2) 0.036(2) 0.043(2) -0.0026(19) 0.0159(19) 0.0033(18)
N4 0.055(2) 0.046(2) 0.044(2) 0.0121(17) 0.0171(18) 0.0133(18)
C23 0.030(2) 0.028(2) 0.037(2) -0.0006(17) 0.0081(18) -0.0034(17)
O1 0.087(3) 0.130(3) 0.082(3) 0.050(3) 0.026(2) -0.017(3)
C28 0.033(2) 0.034(2) 0.040(2) -0.0008(18) 0.0157(19) -0.0003(18)
C33 0.035(2) 0.037(2) 0.039(2) -0.0003(19) 0.0116(19) 0.0007(19)
C27 0.034(2) 0.033(2) 0.037(2) -0.0034(18) 0.0079(19) -0.0021(18)
C29 0.048(3) 0.040(2) 0.053(3) 0.004(2) 0.024(2) 0.009(2)
C16 0.043(3) 0.042(3) 0.056(3) 0.010(2) 0.021(2) 0.016(2)
C11 0.038(3) 0.060(3) 0.050(3) 0.005(2) 0.016(2) 0.016(2)
C32 0.055(3) 0.039(2) 0.070(3) 0.005(2) 0.032(3) 0.013(2)
C22 0.036(2) 0.032(2) 0.040(2) -0.0034(18) 0.0142(19) 0.0018(18)
C17 0.040(3) 0.039(2) 0.046(3) 0.002(2) 0.014(2) 0.0061(19)
C25 0.029(2) 0.029(2) 0.040(2) -0.0034(18) 0.0118(18) -0.0047(17)
C10 0.065(3) 0.088(4) 0.064(3) -0.010(3) 0.026(3) 0.020(3)
C18 0.051(3) 0.053(3) 0.041(2) 0.011(2) 0.019(2) 0.016(2)
C34 0.047(3) 0.043(2) 0.044(3) 0.002(2) 0.015(2) 0.003(2)
C19 0.041(2) 0.051(2) 0.040(2) 0.001(2) 0.0180(19) 0.011(2)
C15 0.052(3) 0.053(3) 0.062(3) -0.004(2) 0.022(3) 0.007(2)
C8 0.047(3) 0.045(3) 0.050(3) 0.003(2) 0.022(2) 0.016(2)
C14 0.044(3) 0.057(3) 0.057(3) -0.002(2) 0.017(2) 0.002(2)
C3 0.063(3) 0.064(3) 0.058(3) 0.011(3) 0.026(3) 0.007(3)
C12 0.053(3) 0.054(3) 0.062(3) -0.009(2) 0.019(3) 0.007(2)
C7 0.043(3) 0.063(3) 0.055(3) 0.002(2) 0.018(2) 0.005(2)
C35 0.055(3) 0.065(3) 0.039(3) 0.001(2) 0.019(2) -0.002(2)
C20 0.058(3) 0.055(3) 0.055(3) 0.009(2) 0.032(2) 0.023(2)
C21 0.061(3) 0.048(3) 0.052(3) 0.015(2) 0.028(2) 0.016(2)
C36 0.069(3) 0.072(3) 0.046(3) 0.021(3) 0.019(3) 0.011(3)
C30 0.072(3) 0.058(3) 0.061(3) 0.011(2) 0.042(3) 0.009(3)
C31 0.058(3) 0.056(3) 0.076(4) -0.002(3) 0.041(3) 0.009(2)
C13 0.047(3) 0.053(3) 0.069(3) 0.001(3) 0.023(3) 0.001(2)
C37 0.085(4) 0.058(3) 0.060(3) 0.019(3) 0.029(3) 0.028(3)
C2 0.130(6) 0.170(7) 0.072(4) 0.021(4) 0.023(4) -0.079(5)
C1 0.132(7) 0.212(9) 0.125(7) -0.038(6) 0.071(6) -0.052(6)
C9 0.084(4) 0.136(5) 0.075(4) -0.012(4) 0.046(3) 0.007(4)

loop_
_atom_type_symbol
_atom_type_description
_atom_type_scat_dispersion_real
_atom_type_scat_dispersion_imag
_atom_type_scat_source
C C 0.0033 0.0016 'International Tables Vol C Tables 4.2.6.8 and 6.1.1.4'
H H 0.0000 0.0000 'International Tables Vol C Tables 4.2.6.8 and 6.1.1.4'
N N 0.0061 0.0033 'International Tables Vol C Tables 4.2.6.8 and 6.1.1.4'
O O 0.0106 0.0060 'International Tables Vol C Tables 4.2.6.8 and 6.1.1.4'
Zn Zn 0.2839 1.4301 'International Tables Vol C Tables 4.2.6.8 and 6.1.1.4'
Br Br -0.2901 2.4595 'International Tables Vol C Tables 4.2.6.8 and 6.1.1.4'

loop_
_geom_angle_atom_site_label_1
_geom_angle_atom_site_label_2
_geom_angle_atom_site_label_3
_geom_angle
N2 Zn1 N3 73.92(12)
N2 Zn1 N4 74.31(12)
N3 Zn1 N4 146.90(12)
N2 Zn1 Br2 113.90(9)
N3 Zn1 Br2 102.38(9)
N4 Zn1 Br2 98.72(9)
N2 Zn1 Br1 135.18(8)
N3 Zn1 Br1 97.03(9)
N4 Zn1 Br1 98.90(9)
Br2 Zn1 Br1 110.91(3)
C32 N3 C28 117.9(3)
C32 N3 Zn1 125.8(3)
C28 N3 Zn1 116.3(2)
C3 C6 C7 120.5(5)
C3 C6 H6 119.7
C7 C6 H6 119.7
C8 C5 C4 120.9(4)
C8 C5 H5 119.6
C4 C5 H5 119.6
C11 O2 C10 118.8(4)
C3 C4 C5 120.0(5)
C3 C4 H4 120.0
C5 C4 H4 120.0
C25 N2 C27 119.0(3)
C25 N2 Zn1 120.2(2)
C27 N2 Zn1 119.6(2)
C17 N1 C8 121.4(3)
C17 N1 C16 120.1(3)
C8 N1 C16 117.1(3)
C25 C24 C23 121.0(3)
C25 C24 H24 119.5
C23 C24 H24 119.5
C27 C26 C23 121.4(4)
C27 C26 H26 119.3
C23 C26 H26 119.3
C37 N4 C33 118.0(4)
C37 N4 Zn1 126.0(3)
C33 N4 Zn1 116.0(3)
C26 C23 C24 115.3(3)
C26 C23 C22 121.3(3)
C24 C23 C22 123.4(3)
C3 O1 C2 118.8(5)
N3 C28 C29 122.0(3)
N3 C28 C25 114.3(3)
C29 C28 C25 123.7(3)
N4 C33 C34 121.7(4)
N4 C33 C27 114.2(3)
C34 C33 C27 124.0(3)
N2 C27 C26 121.5(3)
N2 C27 C33 114.5(3)
C26 C27 C33 123.9(4)
C28 C29 C30 118.9(4)
C28 C29 H29 120.6
C30 C29 H29 120.6
C13 C16 C15 119.8(4)
C13 C16 N1 120.3(4)
C15 C16 N1 119.9(4)
O2 C11 C14 115.8(4)
O2 C11 C12 124.7(4)
C14 C11 C12 119.5(4)
N3 C32 C31 123.4(4)
N3 C32 H32 118.3
C31 C32 H32 118.3
C21 C22 C19 115.4(3)
C21 C22 C23 121.6(3)
C19 C22 C23 123.0(3)
N1 C17 C20 121.0(4)
N1 C17 C18 122.1(4)
C20 C17 C18 116.9(4)
N2 C25 C24 121.7(3)
N2 C25 C28 113.7(3)
C24 C25 C28 124.6(3)
O2 C10 C9 107.6(4)
O2 C10 H10A 110.2
C9 C10 H10A 110.2
O2 C10 H10B 110.2
C9 C10 H10B 110.2
H10A C10 H10B 108.5
C19 C18 C17 121.4(4)
C19 C18 H18 119.3
C17 C18 H18 119.3
C35 C34 C33 119.1(4)
C35 C34 H34 120.4
C33 C34 H34 120.4
C18 C19 C22 122.3(4)
C18 C19 H19 118.8
C22 C19 H19 118.8
C14 C15 C16 120.2(4)
C14 C15 H15 119.9
C16 C15 H15 119.9
C5 C8 C7 118.6(4)
C5 C8 N1 121.7(4)
C7 C8 N1 119.7(4)
C15 C14 C11 120.4(4)
C15 C14 H14 119.8
C11 C14 H14 119.8
C6 C3 O1 115.6(5)
C6 C3 C4 119.5(4)
O1 C3 C4 124.9(5)
C11 C12 C13 119.5(4)
C11 C12 H12 120.3
C13 C12 H12 120.3
C6 C7 C8 120.6(4)
C6 C7 H7 119.7
C8 C7 H7 119.7
C36 C35 C34 119.0(4)
C36 C35 H35 120.5
C34 C35 H35 120.5
C21 C20 C17 120.9(4)
C21 C20 H20 119.6
C17 C20 H20 119.6
C22 C21 C20 123.1(4)
C22 C21 H21 118.5
C20 C21 H21 118.5
C35 C36 C37 119.1(4)
C35 C36 H36 120.5
C37 C36 H36 120.5
C31 C30 C29 119.6(4)
C31 C30 H30 120.2
C29 C30 H30 120.2
C30 C31 C32 118.3(4)
C30 C31 H31 120.9
C32 C31 H31 120.9
C16 C13 C12 120.5(4)
C16 C13 H13 119.7
C12 C13 H13 119.7
N4 C37 C36 123.1(4)
N4 C37 H37 118.5
C36 C37 H37 118.5
C1 C2 O1 116.1(6)
C1 C2 H2A 108.3
O1 C2 H2A 108.3
C1 C2 H2B 108.3
O1 C2 H2B 108.3
H2A C2 H2B 107.4
C2 C1 H1A 109.5
C2 C1 H1B 109.5
H1A C1 H1B 109.5
C2 C1 H1C 109.5
H1A C1 H1C 109.5
H1B C1 H1C 109.5
C10 C9 H9A 109.5
C10 C9 H9B 109.5
H9A C9 H9B 109.5
C10 C9 H9C 109.5
H9A C9 H9C 109.5
H9B C9 H9C 109.5

loop_
_geom_bond_atom_site_label_1
_geom_bond_atom_site_label_2
_geom_bond_distance
Zn1 N2 2.091(3)
Zn1 N3 2.207(3)
Zn1 N4 2.215(3)
Zn1 Br2 2.4000(9)
Zn1 Br1 2.4207(9)
N3 C32 1.332(5)
N3 C28 1.345(4)
C6 C3 1.363(6)
C6 C7 1.373(6)
C6 H6 0.9300
C5 C8 1.370(6)
C5 C4 1.377(6)
C5 H5 0.9300
O2 C11 1.366(5)
O2 C10 1.414(5)
C4 C3 1.371(6)
C4 H4 0.9300
N2 C25 1.340(4)
N2 C27 1.343(4)
N1 C17 1.387(5)
N1 C8 1.438(5)
N1 C16 1.442(5)
C24 C25 1.382(5)
C24 C23 1.402(5)
C24 H24 0.9300
C26 C27 1.377(5)
C26 C23 1.400(5)
C26 H26 0.9300
N4 C37 1.335(5)
N4 C33 1.343(5)
C23 C22 1.467(5)
O1 C3 1.376(5)
O1 C2 1.387(6)
C28 C29 1.373(5)
C28 C25 1.486(5)
C33 C34 1.380(5)
C33 C27 1.489(5)
C29 C30 1.374(5)
C29 H29 0.9300
C16 C13 1.363(6)
C16 C15 1.381(6)
C11 C14 1.382(6)
C11 C12 1.381(6)
C32 C31 1.368(6)
C32 H32 0.9300
C22 C21 1.383(5)
C22 C19 1.398(5)
C17 C20 1.385(5)
C17 C18 1.397(5)
C10 C9 1.494(6)
C10 H10A 0.9700
C10 H10B 0.9700
C18 C19 1.369(5)
C18 H18 0.9300
C34 C35 1.380(5)
C34 H34 0.9300
C19 H19 0.9300
C15 C14 1.369(6)
C15 H15 0.9300
C8 C7 1.377(6)
C14 H14 0.9300
C12 C13 1.392(6)
C12 H12 0.9300
C7 H7 0.9300
C35 C36 1.361(6)
C35 H35 0.9300
C20 C21 1.379(5)
C20 H20 0.9300
C21 H21 0.9300
C36 C37 1.367(6)
C36 H36 0.9300
C30 C31 1.367(6)
C30 H30 0.9300
C31 H31 0.9300
C13 H13 0.9300
C37 H37 0.9300
C2 C1 1.375(6)
C2 H2A 0.9700
C2 H2B 0.9700
C1 H1A 0.9600
C1 H1B 0.9600
C1 H1C 0.9600
C9 H9A 0.9600
C9 H9B 0.9600
C9 H9C 0.9600

loop_
_geom_torsion_atom_site_label_1
_geom_torsion_atom_site_label_2
_geom_torsion_atom_site_label_3
_geom_torsion_atom_site_label_4
_geom_torsion
N2 Zn1 N3 C32 -171.9(4)
N4 Zn1 N3 C32 -155.2(3)
Br2 Zn1 N3 C32 76.4(3)
Br1 Zn1 N3 C32 -36.8(3)
N2 Zn1 N3 C28 5.7(3)
N4 Zn1 N3 C28 22.5(4)
Br2 Zn1 N3 C28 -105.9(3)
Br1 Zn1 N3 C28 140.8(3)
C8 C5 C4 C3 0.3(7)
N3 Zn1 N2 C25 -11.3(3)
N4 Zn1 N2 C25 178.1(3)
Br2 Zn1 N2 C25 85.4(3)
Br1 Zn1 N2 C25 -95.0(3)
N3 Zn1 N2 C27 -179.0(3)
N4 Zn1 N2 C27 10.4(3)
Br2 Zn1 N2 C27 -82.3(3)
Br1 Zn1 N2 C27 97.3(3)
N2 Zn1 N4 C37 176.5(4)
N3 Zn1 N4 C37 159.8(3)
Br2 Zn1 N4 C37 -71.0(4)
Br1 Zn1 N4 C37 42.0(4)
N2 Zn1 N4 C33 -6.0(3)
N3 Zn1 N4 C33 -22.7(4)
Br2 Zn1 N4 C33 106.5(3)
Br1 Zn1 N4 C33 -140.6(3)
C27 C26 C23 C24 3.1(5)
C27 C26 C23 C22 -175.5(3)
C25 C24 C23 C26 -2.3(5)
C25 C24 C23 C22 176.2(3)
C32 N3 C28 C29 0.6(6)
Zn1 N3 C28 C29 -177.2(3)
C32 N3 C28 C25 177.5(3)
Zn1 N3 C28 C25 -0.3(4)
C37 N4 C33 C34 -2.2(6)
Zn1 N4 C33 C34 -179.8(3)
C37 N4 C33 C27 179.2(4)
Zn1 N4 C33 C27 1.5(4)
C25 N2 C27 C26 -2.3(5)
Zn1 N2 C27 C26 165.6(3)
C25 N2 C27 C33 179.1(3)
Zn1 N2 C27 C33 -13.0(4)
C23 C26 C27 N2 -0.9(6)
C23 C26 C27 C33 177.5(3)
N4 C33 C27 N2 7.0(5)
C34 C33 C27 N2 -171.6(3)
N4 C33 C27 C26 -171.5(4)
C34 C33 C27 C26 9.9(6)
N3 C28 C29 C30 -0.3(6)
C25 C28 C29 C30 -176.9(4)
C17 N1 C16 C13 -106.3(5)
C8 N1 C16 C13 60.3(5)
C17 N1 C16 C15 71.4(5)
C8 N1 C16 C15 -122.0(4)
C10 O2 C11 C14 -168.1(4)
C10 O2 C11 C12 13.8(6)
C28 N3 C32 C31 -0.3(6)
Zn1 N3 C32 C31 177.3(3)
C26 C23 C22 C21 1.3(6)
C24 C23 C22 C21 -177.1(4)
C26 C23 C22 C19 179.5(4)
C24 C23 C22 C19 1.1(6)
C8 N1 C17 C20 -159.7(4)
C16 N1 C17 C20 6.2(6)
C8 N1 C17 C18 22.3(6)
C16 N1 C17 C18 -171.8(4)
C27 N2 C25 C24 3.2(5)
Zn1 N2 C25 C24 -164.7(3)
C27 N2 C25 C28 -177.5(3)
Zn1 N2 C25 C28 14.6(4)
C23 C24 C25 N2 -0.8(5)
C23 C24 C25 C28 180.0(3)
N3 C28 C25 N2 -8.8(5)
C29 C28 C25 N2 168.1(4)
N3 C28 C25 C24 170.5(3)
C29 C28 C25 C24 -12.6(6)
C11 O2 C10 C9 168.9(4)
N1 C17 C18 C19 178.1(4)
C20 C17 C18 C19 0.1(6)
N4 C33 C34 C35 1.8(6)
C27 C33 C34 C35 -179.7(4)
C17 C18 C19 C22 1.1(6)
C21 C22 C19 C18 -0.7(6)
C23 C22 C19 C18 -179.1(4)
C13 C16 C15 C14 2.2(6)
N1 C16 C15 C14 -175.5(4)
C4 C5 C8 C7 0.0(7)
C4 C5 C8 N1 178.7(4)
C17 N1 C8 C5 60.7(6)
C16 N1 C8 C5 -105.7(5)
C17 N1 C8 C7 -120.6(4)
C16 N1 C8 C7 73.1(5)
C16 C15 C14 C11 0.9(7)
O2 C11 C14 C15 178.4(4)
C12 C11 C14 C15 -3.4(6)
C7 C6 C3 O1 179.9(4)
C7 C6 C3 C4 0.9(7)
C2 O1 C3 C6 162.2(5)
C2 O1 C3 C4 -18.9(8)
C5 C4 C3 C6 -0.7(7)
C5 C4 C3 O1 -179.6(5)
O2 C11 C12 C13 -179.1(4)
C14 C11 C12 C13 2.8(6)
C3 C6 C7 C8 -0.7(7)
C5 C8 C7 C6 0.2(6)
N1 C8 C7 C6 -178.6(4)
C33 C34 C35 C36 0.0(6)
N1 C17 C20 C21 -179.6(4)
C18 C17 C20 C21 -1.5(6)
C19 C22 C21 C20 -0.8(6)
C23 C22 C21 C20 177.6(4)
C17 C20 C21 C22 2.0(7)
C34 C35 C36 C37 -1.2(7)
C28 C29 C30 C31 -0.3(7)
C29 C30 C31 C32 0.6(7)
N3 C32 C31 C30 -0.2(7)
C15 C16 C13 C12 -2.7(7)
N1 C16 C13 C12 175.0(4)
C11 C12 C13 C16 0.2(7)
C33 N4 C37 C36 0.8(7)
Zn1 N4 C37 C36 178.3(4)
C35 C36 C37 N4 0.9(8)
C3 O1 C2 C1 -131.0(7)
